data_7709391
loop_
_publ_author_name
'H\"ammer, Matthias'
'Pielnhofer, Florian'
'Janka, Oliver'
'Takahashi, Hirotaka'
'Gross, Peter'
'P\"ottgen, Rainer'
'H\"oppe, Henning A'

_publ_section_title
;
 Polymorphism and optical, magnetic and thermal properties of the either
 phyllo- or inosilicate-analogous borosulfate
 Cu[B<sub>2</sub>(SO<sub>4</sub>)<sub>4</sub>].
;
_journal_issue 8
_journal_name_full 'Dalton transactions (Cambridge, England : 2003)'
_journal_page_first 3104
_journal_page_last 3115
_journal_paper_doi 10.1039/d1dt04090a
_journal_volume 51
_journal_year 2022
_chemical_formula_moiety 'Cu H2 O8 S2'
_chemical_formula_sum 'Cu H2 O8 S2'
_chemical_formula_weight 257.68
_chemical_name_common 'Copper(II) Hydrogen Sulfate'
_space_group_crystal_system triclinic
_space_group_IT_number 2
_space_group_name_Hall '-P 1'
_space_group_name_H-M_alt 'P -1'
_atom_sites_solution_hydrogens difmap
_audit_creation_method SHELXL-2014/7
_cell_angle_alpha 77.856(10)
_cell_angle_beta 87.016(10)
_cell_angle_gamma 89.821(10)
_cell_formula_units_Z 2
_cell_length_a 4.7988(8)
_cell_length_b 7.8567(13)
_cell_length_c 8.0566(14)
_cell_measurement_reflns_used 1044
_cell_measurement_temperature 293(2)
_cell_measurement_theta_max 24.987
_cell_measurement_theta_min 2.590
_cell_volume 296.55(9)
_computing_structure_refinement 'SHELXL-2014/7 (Sheldrick, 2014)'
_diffrn_ambient_temperature 293(2)
_diffrn_measured_fraction_theta_full 1.000
_diffrn_measured_fraction_theta_max 1.000
_diffrn_measurement_device_type 'D8 Venture Bruker'
_diffrn_measurement_method 'generic phi and omega scans'
_diffrn_radiation_type MoK\a
_diffrn_radiation_wavelength 0.71073
_diffrn_reflns_av_R_equivalents 0.0447
_diffrn_reflns_av_unetI/netI 0.0270
_diffrn_reflns_Laue_measured_fraction_full 1.000
_diffrn_reflns_Laue_measured_fraction_max 1.000
_diffrn_reflns_limit_h_max 5
_diffrn_reflns_limit_h_min -5
_diffrn_reflns_limit_k_max 9
_diffrn_reflns_limit_k_min -9
_diffrn_reflns_limit_l_max 9
_diffrn_reflns_limit_l_min -9
_diffrn_reflns_number 6430
_diffrn_reflns_point_group_measured_fraction_full 1.000
_diffrn_reflns_point_group_measured_fraction_max 1.000
_diffrn_reflns_theta_full 24.987
_diffrn_reflns_theta_max 24.987
_diffrn_reflns_theta_min 2.590
_exptl_absorpt_coefficient_mu 4.387
_exptl_absorpt_correction_type multi-scan
_exptl_absorpt_process_details
; 
 multi-scan absorption correction using SADABS 
(G. M. Sheldrick, (1996). SADABS. Program for Empirical 
Absorption Correction. University of G\"ottingen, Germany.)
;
_exptl_crystal_colour colourless
_exptl_crystal_density_diffrn 2.886
_exptl_crystal_description block
_exptl_crystal_F_000 254
_exptl_crystal_size_max 0.8
_exptl_crystal_size_mid 0.4
_exptl_crystal_size_min 0.4
_exptl_transmission_factor_max 0.7453
_exptl_transmission_factor_min 0.6237
_refine_diff_density_max 1.757
_refine_diff_density_min -0.857
_refine_diff_density_rms 0.218
_refine_ls_extinction_method none
_refine_ls_goodness_of_fit_ref 1.063
_refine_ls_hydrogen_treatment refxyz
_refine_ls_matrix_type full
_refine_ls_number_parameters 109
_refine_ls_number_reflns 1044
_refine_ls_number_restraints 2
_refine_ls_restrained_S_all 1.062
_refine_ls_R_factor_all 0.0536
_refine_ls_R_factor_gt 0.0485
_refine_ls_shift/su_max 0.000
_refine_ls_shift/su_mean 0.000
_refine_ls_structure_factor_coef Fsqd
_refine_ls_weighting_details 'w=1/[\s^2^(Fo^2^)+(0.0832P)^2^+2.2381P] where P=(Fo^2^+2Fc^2^)/3'
_refine_ls_weighting_scheme calc
_refine_ls_wR_factor_gt 0.1287
_refine_ls_wR_factor_ref 0.1320
_reflns_Friedel_coverage 0.000
_reflns_number_gt 931
_reflns_number_total 1044
_reflns_threshold_expression 'I > 2\s(I)'
_cod_data_source_file d1dt04090a6.cif
_cod_data_source_block mo_HT40_3_0m_a
_cod_depositor_comments 'Adding full bibliography for 7709384--7709391.cif.'
_cod_database_code 7709391
_shelx_shelxl_version_number 2014/7
_shelx_space_group_comment
;
The symmetry employed for this shelxl refinement is uniquely defined
by the following loop, which should always be used as a source of
symmetry information in preference to the above space-group names.
They are only intended as comments.
;

loop_
_space_group_symop_operation_xyz
'x, y, z'
'-x, -y, -z'

loop_
_atom_site_label
_atom_site_type_symbol
_atom_site_fract_x
_atom_site_fract_y
_atom_site_fract_z
_atom_site_U_iso_or_equiv
_atom_site_adp_type
_atom_site_occupancy
_atom_site_site_symmetry_order
_atom_site_calc_flag
_atom_site_refinement_flags_posn
_atom_site_refinement_flags_adp
_atom_site_refinement_flags_occupancy
_atom_site_disorder_assembly
_atom_site_disorder_group
Cu1 Cu 0.0000 0.5000 0.5000 0.0114(3) Uani 1 2 d S . P . .
Cu2 Cu 0.0000 0.0000 0.5000 0.0148(3) Uani 1 2 d S . P . .
S1 S 0.1017(3) 0.31277(19) 0.19377(19) 0.0109(4) Uani 1 1 d . . . . .
S2 S 0.4602(3) 0.21874(19) 0.65355(19) 0.0103(4) Uani 1 1 d . . . . .
O11 O 0.2514(9) 0.3543(6) 0.0294(6) 0.0164(10) Uani 1 1 d . . . . .
O12 O 0.1510(9) 0.1355(6) 0.2813(6) 0.0183(10) Uani 1 1 d . . . . .
O13 O 0.1663(9) 0.4419(6) 0.2927(6) 0.0167(10) Uani 1 1 d . . . . .
O14 O -0.2126(9) 0.3216(6) 0.1642(6) 0.0186(10) Uani 1 1 d D . . . .
H1 H -0.368(11) 0.349(10) 0.239(8) 0.022 Uiso 1 1 d D U . . .
O21 O 0.2990(9) 0.3772(6) 0.6375(6) 0.0152(10) Uani 1 1 d . . . . .
O22 O 0.7238(9) 0.2409(6) 0.5546(6) 0.0148(10) Uani 1 1 d . . . . .
O23 O 0.3013(9) 0.0720(6) 0.6235(6) 0.0192(10) Uani 1 1 d . . . . .
O24 O 0.5414(10) 0.1706(6) 0.8399(6) 0.0229(11) Uani 1 1 d D . . . .
H2 H 0.416(14) 0.226(10) 0.914(8) 0.027 Uiso 1 1 d D U . . .

loop_
_atom_site_aniso_label
_atom_site_aniso_U_11
_atom_site_aniso_U_22
_atom_site_aniso_U_33
_atom_site_aniso_U_23
_atom_site_aniso_U_13
_atom_site_aniso_U_12
Cu1 0.0071(5) 0.0132(6) 0.0146(6) -0.0047(4) -0.0013(4) 0.0032(4)
Cu2 0.0094(6) 0.0143(6) 0.0199(6) -0.0019(5) 0.0000(4) -0.0023(4)
S1 0.0098(8) 0.0083(8) 0.0149(8) -0.0032(6) 0.0008(6) 0.0021(6)
S2 0.0075(7) 0.0074(8) 0.0167(8) -0.0042(6) 0.0002(6) 0.0020(6)
O11 0.019(2) 0.010(2) 0.020(2) -0.0047(18) 0.0023(18) 0.0007(18)
O12 0.017(2) 0.011(2) 0.024(2) 0.0010(19) 0.0046(19) 0.0034(18)
O13 0.013(2) 0.015(2) 0.024(2) -0.0108(19) 0.0015(18) -0.0015(18)
O14 0.011(2) 0.020(3) 0.027(3) -0.008(2) 0.0000(19) 0.0013(18)
O21 0.012(2) 0.012(2) 0.022(2) -0.0054(18) -0.0025(18) 0.0044(18)
O22 0.008(2) 0.010(2) 0.025(2) -0.0035(19) 0.0037(18) 0.0005(17)
O23 0.016(2) 0.012(2) 0.032(3) -0.008(2) -0.0033(19) -0.0012(18)
O24 0.029(3) 0.021(3) 0.020(3) -0.007(2) -0.005(2) 0.012(2)

loop_
_atom_type_symbol
_atom_type_description
_atom_type_scat_dispersion_real
_atom_type_scat_dispersion_imag
_atom_type_scat_source
O O 0.0106 0.0060 'International Tables Vol C Tables 4.2.6.8 and 6.1.1.4'
S S 0.1246 0.1234 'International Tables Vol C Tables 4.2.6.8 and 6.1.1.4'
Cu Cu 0.3201 1.2651 'International Tables Vol C Tables 4.2.6.8 and 6.1.1.4'
H H 0.0000 0.0000 'International Tables Vol C Tables 4.2.6.8 and 6.1.1.4'

loop_
_geom_angle_atom_site_label_1
_geom_angle_atom_site_label_2
_geom_angle_atom_site_label_3
_geom_angle
_geom_angle_site_symmetry_1
_geom_angle_site_symmetry_3
_geom_angle_publ_flag
O13 Cu1 O13 180.0 . 2_566 ?
O13 Cu1 O21 91.69(19) . . ?
O13 Cu1 O21 88.31(19) 2_566 . ?
O13 Cu1 O21 88.31(19) . 2_566 ?
O13 Cu1 O21 91.69(19) 2_566 2_566 ?
O21 Cu1 O21 180.0 . 2_566 ?
O13 Cu1 O22 89.27(17) . 2_666 ?
O13 Cu1 O22 90.73(17) 2_566 2_666 ?
O21 Cu1 O22 89.23(17) . 2_666 ?
O21 Cu1 O22 90.77(17) 2_566 2_666 ?
O13 Cu1 O22 90.73(17) . 1_455 ?
O13 Cu1 O22 89.27(17) 2_566 1_455 ?
O21 Cu1 O22 90.77(17) . 1_455 ?
O21 Cu1 O22 89.23(17) 2_566 1_455 ?
O22 Cu1 O22 180.0 2_666 1_455 ?
O23 Cu2 O23 180.0 2_556 . ?
O23 Cu2 O12 87.3(2) 2_556 . ?
O23 Cu2 O12 92.7(2) . . ?
O23 Cu2 O12 92.7(2) 2_556 2_556 ?
O23 Cu2 O12 87.3(2) . 2_556 ?
O12 Cu2 O12 180.0 . 2_556 ?
O23 Cu2 O22 90.13(17) 2_556 1_455 ?
O23 Cu2 O22 89.87(17) . 1_455 ?
O12 Cu2 O22 92.24(17) . 1_455 ?
O12 Cu2 O22 87.76(17) 2_556 1_455 ?
O23 Cu2 O22 89.87(17) 2_556 2_656 ?
O23 Cu2 O22 90.13(17) . 2_656 ?
O12 Cu2 O22 87.76(17) . 2_656 ?
O12 Cu2 O22 92.24(17) 2_556 2_656 ?
O22 Cu2 O22 180.0 1_455 2_656 ?
O12 S1 O11 111.7(3) . . ?
O12 S1 O13 113.4(3) . . ?
O11 S1 O13 109.9(3) . . ?
O12 S1 O14 105.4(3) . . ?
O11 S1 O14 108.0(3) . . ?
O13 S1 O14 108.1(3) . . ?
O21 S2 O22 113.7(3) . . ?
O21 S2 O23 113.2(3) . . ?
O22 S2 O23 111.6(3) . . ?
O21 S2 O24 106.2(3) . . ?
O22 S2 O24 104.8(3) . . ?
O23 S2 O24 106.5(3) . . ?
S1 O12 Cu2 131.4(3) . . ?
S1 O13 Cu1 133.8(3) . . ?
S1 O14 H1 129(5) . . ?
S2 O21 Cu1 139.5(3) . . ?
S2 O22 Cu1 124.3(3) . 1_655 ?
S2 O22 Cu2 123.1(2) . 1_655 ?
Cu1 O22 Cu2 110.14(16) 1_655 1_655 ?
S2 O23 Cu2 145.4(3) . . ?
S2 O24 H2 111(5) . . ?

loop_
_geom_bond_atom_site_label_1
_geom_bond_atom_site_label_2
_geom_bond_distance
_geom_bond_site_symmetry_2
_geom_bond_publ_flag
Cu1 O13 1.953(4) . ?
Cu1 O13 1.953(4) 2_566 ?
Cu1 O21 1.981(4) . ?
Cu1 O21 1.981(4) 2_566 ?
Cu1 O22 2.382(4) 2_666 ?
Cu1 O22 2.382(4) 1_455 ?
Cu2 O23 1.947(5) 2_556 ?
Cu2 O23 1.947(5) . ?
Cu2 O12 1.961(5) . ?
Cu2 O12 1.961(5) 2_556 ?
Cu2 O22 2.410(4) 1_455 ?
Cu2 O22 2.410(4) 2_656 ?
S1 O12 1.448(5) . ?
S1 O11 1.448(5) . ?
S1 O13 1.459(5) . ?
S1 O14 1.538(5) . ?
S2 O21 1.450(5) . ?
S2 O22 1.451(4) . ?
S2 O23 1.453(5) . ?
S2 O24 1.539(5) . ?
O14 H1 0.991(10) . ?
O22 Cu1 2.382(4) 1_655 ?
O22 Cu2 2.410(4) 1_655 ?
O24 H2 0.986(11) . ?

loop_
_geom_hbond_atom_site_label_D
_geom_hbond_atom_site_label_H
_geom_hbond_atom_site_label_A
_geom_hbond_distance_DH
_geom_hbond_distance_HA
_geom_hbond_distance_DA
_geom_hbond_angle_DHA
_geom_hbond_site_symmetry_A
O14 H1 O13 0.991(10) 2.39(4) 3.305(6) 153(6) 1_455
O14 H1 O21 0.991(10) 2.58(7) 3.137(6) 116(5) 2_566
O14 H1 O22 0.991(10) 2.56(7) 3.074(6) 112(5) 1_455
O24 H2 O11 0.986(11) 1.68(2) 2.654(6) 168(8) 1_556
